data_7201806
loop_
_publ_author_name
'Haynes, Delia A.'
'Pietersen, Lauren K.'

_publ_section_title
;
 Hydrogen bonding networks in ammonium carboxylate
 salts&#x2009;:&#x2009; the crystal structures of phenylethylammonium
 fumarate-fumaric acid, phenylethylammonium succinate-succinic acid and
 anilinium fumarate-fumaric acid
;
_journal_issue 5
_journal_name_full CrystEngComm
_journal_page_first 518
_journal_paper_doi 10.1039/b716436j
_journal_volume 10
_journal_year 2008
_chemical_formula_moiety '2(C6H8N) , C4H4O4, C4H2O4'
_chemical_formula_sum 'C10 H11 N O4'
_chemical_formula_weight 209.20
_chemical_name_common 'anilinium fumarate-fumaric acid'
_chemical_name_systematic
;
?
;
_space_group_IT_number 2
_symmetry_cell_setting triclinic
_symmetry_space_group_name_Hall '-P 1'
_symmetry_space_group_name_H-M 'P -1'
_atom_sites_solution_hydrogens geom
_atom_sites_solution_primary direct
_atom_sites_solution_secondary difmap
_audit_creation_method SHELXL-97
_cell_angle_alpha 83.590(2)
_cell_angle_beta 89.104(2)
_cell_angle_gamma 85.167(2)
_cell_formula_units_Z 4
_cell_length_a 9.2426(11)
_cell_length_b 10.3797(12)
_cell_length_c 10.4421(12)
_cell_measurement_reflns_used 1502
_cell_measurement_temperature 100(2)
_cell_measurement_theta_max 25.79
_cell_measurement_theta_min 2.63
_cell_volume 991.9(2)
_computing_cell_refinement 'SAINT (Bruker, 2003)'
_computing_data_collection 'SMART (Bruker, 2002)'
_computing_data_reduction SAINT
_computing_structure_refinement 'SHELXL97 (Sheldrick, 1997)'
_computing_structure_solution 'SHELXS97 (Sheldrick, 1997)'
_diffrn_ambient_temperature 100(2)
_diffrn_measured_fraction_theta_full 0.968
_diffrn_measured_fraction_theta_max 0.968
_diffrn_measurement_device_type 'Bruker APEX CCD area-detector'
_diffrn_measurement_method \w
_diffrn_radiation_monochromator graphite
_diffrn_radiation_source 'sealed tube'
_diffrn_radiation_type MoK\a
_diffrn_radiation_wavelength 0.71073
_diffrn_reflns_av_R_equivalents 0.0203
_diffrn_reflns_av_sigmaI/netI 0.0452
_diffrn_reflns_limit_h_max 11
_diffrn_reflns_limit_h_min -11
_diffrn_reflns_limit_k_max 12
_diffrn_reflns_limit_k_min -11
_diffrn_reflns_limit_l_max 13
_diffrn_reflns_limit_l_min -11
_diffrn_reflns_number 6027
_diffrn_reflns_theta_full 26.38
_diffrn_reflns_theta_max 26.38
_diffrn_reflns_theta_min 1.96
_diffrn_standards_number 0
_exptl_absorpt_coefficient_mu 0.109
_exptl_absorpt_correction_T_max 0.9935
_exptl_absorpt_correction_T_min 0.9392
_exptl_absorpt_correction_type multi-scan
_exptl_absorpt_process_details '(SADABS; Bruker, 2002)'
_exptl_crystal_colour colourless
_exptl_crystal_density_diffrn 1.401
_exptl_crystal_density_method 'not measured'
_exptl_crystal_description needle
_exptl_crystal_F_000 440
_exptl_crystal_size_max 0.58
_exptl_crystal_size_mid 0.11
_exptl_crystal_size_min 0.06
_refine_diff_density_max 0.273
_refine_diff_density_min -0.255
_refine_diff_density_rms 0.054
_refine_ls_extinction_method none
_refine_ls_goodness_of_fit_ref 1.006
_refine_ls_hydrogen_treatment mixed
_refine_ls_matrix_type full
_refine_ls_number_parameters 303
_refine_ls_number_reflns 3938
_refine_ls_number_restraints 0
_refine_ls_restrained_S_all 1.006
_refine_ls_R_factor_all 0.0587
_refine_ls_R_factor_gt 0.0438
_refine_ls_shift/su_max 0.052
_refine_ls_shift/su_mean 0.004
_refine_ls_structure_factor_coef Fsqd
_refine_ls_weighting_details 'calc w=1/[\s^2^(Fo^2^)+(0.0542P)^2^+0.2506P] where P=(Fo^2^+2Fc^2^)/3'
_refine_ls_weighting_scheme calc
_refine_ls_wR_factor_gt 0.1000
_refine_ls_wR_factor_ref 0.1096
_reflns_number_gt 3103
_reflns_number_total 3938
_reflns_threshold_expression >2sigma(I)
_cod_data_source_file b716436j.txt
_cod_data_source_block 3
_cod_original_sg_symbol_H-M P-1
_cod_database_code 7201806

loop_
_symmetry_equiv_pos_as_xyz
'x, y, z'
'-x, -y, -z'

loop_
_atom_site_label
_atom_site_type_symbol
_atom_site_fract_x
_atom_site_fract_y
_atom_site_fract_z
_atom_site_U_iso_or_equiv
_atom_site_adp_type
_atom_site_occupancy
_atom_site_symmetry_multiplicity
_atom_site_calc_flag
_atom_site_refinement_flags
_atom_site_disorder_assembly
_atom_site_disorder_group
O31 O -0.06328(13) 0.45012(12) 0.16137(12) 0.0153(3) Uani 1 1 d . . .
O32 O 0.11013(13) 0.30253(12) 0.10804(12) 0.0153(3) Uani 1 1 d . . .
O33 O 0.37904(13) 0.69369(11) 0.05622(12) 0.0141(3) Uani 1 1 d . . .
O34 O 0.55167(13) 0.55027(12) 0.14674(12) 0.0154(3) Uani 1 1 d . . .
H7 H 0.471(3) 0.758(3) 0.039(3) 0.066(9) Uiso 1 1 d . . .
H8 H 1.006(3) 1.232(3) 0.107(3) 0.079(10) Uiso 1 1 d . . .
C31 C 0.06402(19) 0.41760(17) 0.13211(16) 0.0119(4) Uani 1 1 d . . .
C32 C 0.17403(19) 0.51522(17) 0.12066(16) 0.0129(4) Uani 1 1 d . . .
H32 H 0.1413 0.6050 0.1103 0.015 Uiso 1 1 calc R . .
C33 C 0.31527(19) 0.48217(17) 0.12435(16) 0.0130(4) Uani 1 1 d . . .
H33 H 0.3481 0.3925 0.1368 0.016 Uiso 1 1 calc R . .
C34 C 0.42512(18) 0.58029(17) 0.10977(16) 0.0119(4) Uani 1 1 d . . .
O41 O 0.57638(13) 0.83688(12) 0.03006(11) 0.0143(3) Uani 1 1 d . . .
O42 O 0.54589(13) 0.86542(12) -0.18405(12) 0.0178(3) Uani 1 1 d . . .
O43 O 0.91042(13) 1.16227(12) 0.10877(12) 0.0150(3) Uani 1 1 d . . .
O44 O 0.95147(13) 1.14766(12) -0.10181(12) 0.0146(3) Uani 1 1 d . . .
C41 C 0.60754(18) 0.88614(17) -0.08492(17) 0.0129(4) Uani 1 1 d . . .
C42 C 0.72667(18) 0.97523(16) -0.09396(17) 0.0136(4) Uani 1 1 d . . .
H42 H 0.7727 0.9951 -0.1749 0.016 Uiso 1 1 calc R . .
C43 C 0.77025(18) 1.02736(16) 0.00724(17) 0.0127(4) Uani 1 1 d . . .
H43 H 0.7252 1.0053 0.0882 0.015 Uiso 1 1 calc R . .
C44 C 0.88598(18) 1.11852(16) 0.00030(17) 0.0123(4) Uani 1 1 d . . .
N11 N 0.81980(18) 0.70470(16) 0.17512(15) 0.0151(3) Uani 1 1 d . . .
H1 H 0.893(3) 0.758(2) 0.137(2) 0.043(7) Uiso 1 1 d . . .
H2 H 0.854(2) 0.613(2) 0.167(2) 0.033(6) Uiso 1 1 d . . .
H3 H 0.734(3) 0.721(3) 0.129(3) 0.053(8) Uiso 1 1 d . . .
C12 C 0.79669(19) 0.72253(17) 0.31151(17) 0.0145(4) Uani 1 1 d . . .
C13 C 0.9036(2) 0.67160(19) 0.39857(18) 0.0210(4) Uani 1 1 d . . .
H13 H 0.9882 0.6239 0.3706 0.025 Uiso 1 1 calc R . .
C14 C 0.8854(2) 0.6911(2) 0.52682(19) 0.0268(5) Uani 1 1 d . . .
H14 H 0.9583 0.6570 0.5874 0.032 Uiso 1 1 calc R . .
C15 C 0.7614(2) 0.7600(2) 0.56734(19) 0.0254(5) Uani 1 1 d . . .
H15 H 0.7491 0.7731 0.6556 0.030 Uiso 1 1 calc R . .
C16 C 0.6561(2) 0.8095(2) 0.47934(19) 0.0251(5) Uani 1 1 d . . .
H16 H 0.5711 0.8567 0.5074 0.030 Uiso 1 1 calc R . .
C17 C 0.6725(2) 0.79135(19) 0.34976(18) 0.0202(4) Uani 1 1 d . . .
H17 H 0.5998 0.8256 0.2891 0.024 Uiso 1 1 calc R . .
N21 N 0.66778(18) 0.29739(16) 0.22251(14) 0.0144(3) Uani 1 1 d . . .
H4 H 0.631(2) 0.382(2) 0.195(2) 0.036(6) Uiso 1 1 d . . .
H5 H 0.752(3) 0.273(2) 0.176(2) 0.033(6) Uiso 1 1 d . . .
H6 H 0.590(3) 0.239(3) 0.200(2) 0.053(8) Uiso 1 1 d . . .
C22 C 0.69432(18) 0.28056(18) 0.36167(16) 0.0139(4) Uani 1 1 d . . .
C23 C 0.6652(2) 0.38427(18) 0.43212(18) 0.0182(4) Uani 1 1 d . . .
H23 H 0.6304 0.4671 0.3909 0.022 Uiso 1 1 calc R . .
C24 C 0.6874(2) 0.3661(2) 0.56402(18) 0.0221(4) Uani 1 1 d . . .
H24 H 0.6677 0.4369 0.6138 0.027 Uiso 1 1 calc R . .
C25 C 0.7381(2) 0.2452(2) 0.62343(19) 0.0250(5) Uani 1 1 d . . .
H25 H 0.7523 0.2328 0.7140 0.030 Uiso 1 1 calc R . .
C26 C 0.7681(2) 0.1429(2) 0.55111(19) 0.0279(5) Uani 1 1 d . . .
H26 H 0.8042 0.0604 0.5921 0.034 Uiso 1 1 calc R . .
C27 C 0.7460(2) 0.15925(19) 0.41898(19) 0.0226(4) Uani 1 1 d . . .
H27 H 0.7660 0.0887 0.3690 0.027 Uiso 1 1 calc R . .

loop_
_atom_site_aniso_label
_atom_site_aniso_U_11
_atom_site_aniso_U_22
_atom_site_aniso_U_33
_atom_site_aniso_U_23
_atom_site_aniso_U_13
_atom_site_aniso_U_12
O31 0.0111(6) 0.0160(7) 0.0192(7) -0.0033(5) 0.0017(5) -0.0026(5)
O32 0.0124(6) 0.0137(7) 0.0211(7) -0.0059(5) 0.0013(5) -0.0032(5)
O33 0.0124(6) 0.0122(6) 0.0175(7) 0.0014(5) -0.0005(5) -0.0039(5)
O34 0.0127(6) 0.0168(7) 0.0166(7) -0.0009(5) -0.0019(5) -0.0022(5)
C31 0.0137(9) 0.0145(9) 0.0075(8) -0.0010(7) -0.0016(7) -0.0006(7)
C32 0.0168(9) 0.0118(9) 0.0105(8) -0.0011(7) -0.0007(7) -0.0034(7)
C33 0.0163(9) 0.0123(9) 0.0108(9) -0.0019(7) 0.0015(7) -0.0041(7)
C34 0.0143(9) 0.0133(9) 0.0092(8) -0.0050(7) 0.0034(7) -0.0025(7)
O41 0.0130(6) 0.0153(7) 0.0147(6) 0.0005(5) -0.0003(5) -0.0046(5)
O42 0.0185(7) 0.0214(7) 0.0150(7) -0.0045(5) -0.0015(5) -0.0080(5)
O43 0.0143(6) 0.0153(7) 0.0171(7) -0.0054(5) 0.0010(5) -0.0056(5)
O44 0.0135(6) 0.0147(6) 0.0158(7) -0.0005(5) 0.0017(5) -0.0038(5)
C41 0.0119(9) 0.0117(9) 0.0150(9) -0.0021(7) 0.0001(7) 0.0013(7)
C42 0.0123(9) 0.0125(9) 0.0155(9) 0.0007(7) 0.0017(7) -0.0022(7)
C43 0.0115(9) 0.0104(8) 0.0157(9) 0.0007(7) 0.0029(7) -0.0015(7)
C44 0.0111(9) 0.0092(9) 0.0161(9) -0.0017(7) -0.0003(7) 0.0025(7)
N11 0.0130(8) 0.0184(9) 0.0142(8) -0.0019(6) 0.0011(6) -0.0032(7)
C12 0.0158(9) 0.0154(9) 0.0134(9) -0.0008(7) 0.0024(7) -0.0082(7)
C13 0.0183(10) 0.0250(11) 0.0194(10) -0.0028(8) -0.0001(8) -0.0008(8)
C14 0.0302(12) 0.0322(12) 0.0180(10) -0.0003(9) -0.0054(9) -0.0051(9)
C15 0.0367(12) 0.0280(11) 0.0135(10) -0.0045(8) 0.0058(8) -0.0123(9)
C16 0.0250(11) 0.0256(11) 0.0256(11) -0.0061(9) 0.0117(9) -0.0042(9)
C17 0.0176(10) 0.0238(10) 0.0196(10) -0.0032(8) 0.0017(8) -0.0025(8)
N21 0.0123(8) 0.0191(9) 0.0119(8) -0.0024(7) 0.0001(6) -0.0011(7)
C22 0.0109(9) 0.0211(10) 0.0100(9) -0.0007(7) -0.0003(7) -0.0047(7)
C23 0.0176(10) 0.0185(10) 0.0185(10) -0.0022(8) -0.0003(7) -0.0015(8)
C24 0.0251(11) 0.0271(11) 0.0159(10) -0.0083(8) 0.0016(8) -0.0045(9)
C25 0.0285(11) 0.0344(12) 0.0121(9) -0.0010(8) -0.0016(8) -0.0050(9)
C26 0.0392(13) 0.0238(11) 0.0187(10) 0.0035(8) -0.0025(9) 0.0027(9)
C27 0.0298(11) 0.0192(10) 0.0190(10) -0.0041(8) 0.0008(8) 0.0001(8)

loop_
_atom_type_symbol
_atom_type_description
_atom_type_scat_dispersion_real
_atom_type_scat_dispersion_imag
_atom_type_scat_source
C C 0.0033 0.0016 'International Tables Vol C Tables 4.2.6.8 and 6.1.1.4'
H H 0.0000 0.0000 'International Tables Vol C Tables 4.2.6.8 and 6.1.1.4'
N N 0.0061 0.0033 'International Tables Vol C Tables 4.2.6.8 and 6.1.1.4'
O O 0.0106 0.0060 'International Tables Vol C Tables 4.2.6.8 and 6.1.1.4'

loop_
_geom_angle_atom_site_label_1
_geom_angle_atom_site_label_2
_geom_angle_atom_site_label_3
_geom_angle
_geom_angle_site_symmetry_1
_geom_angle_site_symmetry_3
_geom_angle_publ_flag
O31 C31 O32 124.18(16) . . ?
O31 C31 C32 120.08(15) . . ?
O32 C31 C32 115.73(15) . . ?
C33 C32 C31 122.73(16) . . ?
C32 C33 C34 122.54(16) . . ?
O34 C34 O33 124.14(16) . . ?
O34 C34 C33 120.43(15) . . ?
O33 C34 C33 115.43(15) . . ?
O42 C41 O41 124.98(16) . . ?
O42 C41 C42 119.70(15) . . ?
O41 C41 C42 115.32(15) . . ?
C43 C42 C41 122.04(16) . . ?
C42 C43 C44 123.13(16) . . ?
O44 C44 O43 124.69(16) . . ?
O44 C44 C43 121.27(15) . . ?
O43 C44 C43 114.04(15) . . ?
C17 C12 C13 121.59(17) . . ?
C17 C12 N11 120.00(16) . . ?
C13 C12 N11 118.38(17) . . ?
C14 C13 C12 119.08(18) . . ?
C13 C14 C15 120.26(18) . . ?
C16 C15 C14 119.79(18) . . ?
C15 C16 C17 120.81(19) . . ?
C12 C17 C16 118.47(18) . . ?
C23 C22 C27 121.72(17) . . ?
C23 C22 N21 119.65(16) . . ?
C27 C22 N21 118.62(17) . . ?
C22 C23 C24 119.03(17) . . ?
C25 C24 C23 120.16(18) . . ?
C26 C25 C24 119.96(18) . . ?
C25 C26 C27 120.63(18) . . ?
C22 C27 C26 118.50(18) . . ?

loop_
_geom_bond_atom_site_label_1
_geom_bond_atom_site_label_2
_geom_bond_distance
_geom_bond_site_symmetry_2
_geom_bond_publ_flag
O31 C31 1.240(2) . ?
O32 C31 1.284(2) . ?
O33 C34 1.287(2) . ?
O34 C34 1.241(2) . ?
C31 C32 1.489(2) . ?
C32 C33 1.322(2) . ?
C33 C34 1.492(2) . ?
O41 C41 1.289(2) . ?
O42 C41 1.237(2) . ?
O43 C44 1.296(2) . ?
O44 C44 1.238(2) . ?
C41 C42 1.492(2) . ?
C42 C43 1.323(2) . ?
C43 C44 1.482(2) . ?
N11 C12 1.467(2) . ?
C12 C17 1.378(3) . ?
C12 C13 1.384(2) . ?
C13 C14 1.382(3) . ?
C14 C15 1.386(3) . ?
C15 C16 1.376(3) . ?
C16 C17 1.391(3) . ?
N21 C22 1.466(2) . ?
C22 C23 1.376(3) . ?
C22 C27 1.383(3) . ?
C23 C24 1.385(3) . ?
C24 C25 1.385(3) . ?
C25 C26 1.377(3) . ?
C26 C27 1.387(3) . ?

loop_
_geom_hbond_atom_site_label_D
_geom_hbond_atom_site_label_H
_geom_hbond_atom_site_label_A
_geom_hbond_distance_DH
_geom_hbond_distance_HA
_geom_hbond_distance_DA
_geom_hbond_angle_DHA
_geom_hbond_site_symmetry_A
N11 H3 O41 0.93(3) 2.03(3) 2.892(2) 154(2) .
N11 H3 O34 0.93(3) 2.53(3) 3.098(2) 120(2) .
N11 H2 O31 0.99(2) 1.80(2) 2.787(2) 173(2) 1_655
N11 H1 O44 0.96(3) 1.82(3) 2.764(2) 167(2) 2_775
N11 H1 O32 0.96(3) 2.71(2) 3.025(2) 99.9(16) 2_665
N21 H4 O34 0.93(2) 1.86(2) 2.785(2) 177(2) .
N21 H5 O31 0.94(2) 2.61(2) 3.080(2) 111.8(16) 1_655
N21 H6 O42 1.02(3) 1.75(3) 2.767(2) 172(2) 2_665
N21 H5 O43 0.94(2) 1.96(2) 2.858(2) 160.0(19) 1_545
N21 H5 O33 0.94(2) 2.70(2) 2.9393(19) 95.1(15) 2_665
O43 H8 O32 1.18(3) 1.26(3) 2.4447(16) 177(3) 1_665

loop_
_cod_related_entry_id
_cod_related_entry_database
_cod_related_entry_code
1 ChemSpider 30653626
